data_4320452
loop_
_publ_author_name
'Fei Wang'
'Xiaosong Wu'
'A. Alan Pinkerton'
'Poomani Kumaradhas'
'Douglas C. Neckers'

_publ_section_title
;
 Photoreaction of Platinum(II) \b-Diketonate Complexes with Olefins
;
_journal_name_full 'Inorganic Chemistry'
_journal_page_first 6000
_journal_page_last 6003
_journal_paper_doi 10.1021/ic0100774
_journal_volume 40
_journal_year 2001
_chemical_formula_sum 'C12 H6 F12 O4 Pt'
_chemical_formula_weight 637.26
_chemical_name_systematic
;
  ?
;
_space_group_IT_number 15
_symmetry_space_group_name_Hall '-C 2yc'
_symmetry_space_group_name_H-M 'C 1 2/c 1'
_atom_sites_solution_hydrogens geom
_atom_sites_solution_primary direct
_atom_sites_solution_secondary difmap
_audit_creation_method SHELXL-97
_cell_angle_alpha 90.00
_cell_angle_beta 100.1410(10)
_cell_angle_gamma 90.00
_cell_formula_units_Z 4
_cell_length_a 20.6110(5)
_cell_length_b 8.57360(10)
_cell_length_c 9.5455(2)
_cell_measurement_reflns_used 3990
_cell_measurement_temperature 100(1)
_cell_measurement_theta_max 28.09
_cell_measurement_theta_min 3.89
_cell_volume 1660.44(6)
_computing_cell_refinement 'SMART & SAINT-Plus ( Bruker, 1999)'
_computing_data_collection 'SMART ( Bruker, 1999)'
_computing_data_reduction 'SAINT-Plus ( Bruker, 1999)'
_computing_molecular_graphics 'SHELXTL (Sheldrick, 1997)'
_computing_publication_material 'SHELXTL (Sheldrick,1997)'
_computing_structure_refinement 'SHELXTL (Sheldrick, 1997)'
_computing_structure_solution 'SHELXS-97 (Sheldrick, 1990)'
_diffrn_ambient_temperature 100(1)
_diffrn_measured_fraction_theta_full 0.918
_diffrn_measured_fraction_theta_max 0.918
_diffrn_measurement_device_type 'Brukers SMART diffractometer'
_diffrn_measurement_method '\w scan'
_diffrn_radiation_monochromator graphite
_diffrn_radiation_source 'fine-focus sealed tube'
_diffrn_radiation_type MoK\a
_diffrn_radiation_wavelength 0.71073
_diffrn_reflns_av_R_equivalents 0.0199
_diffrn_reflns_av_sigmaI/netI 0.0213
_diffrn_reflns_limit_h_max 27
_diffrn_reflns_limit_h_min -19
_diffrn_reflns_limit_k_max 10
_diffrn_reflns_limit_k_min -10
_diffrn_reflns_limit_l_max 12
_diffrn_reflns_limit_l_min -11
_diffrn_reflns_number 4887
_diffrn_reflns_theta_full 28.11
_diffrn_reflns_theta_max 28.11
_diffrn_reflns_theta_min 3.84
_exptl_absorpt_coefficient_mu 8.598
_exptl_absorpt_correction_T_max 0.407
_exptl_absorpt_correction_T_min 0.274
_exptl_absorpt_correction_type 'Empirical: Multipole Expansion (Blessing, 1995)'
_exptl_absorpt_process_details 'SADABS ( Sheldrick, 1996)'
_exptl_crystal_colour colorless
_exptl_crystal_density_diffrn 2.549
_exptl_crystal_density_method 'not measured'
_exptl_crystal_description rectangular
_exptl_crystal_F_000 1184
_exptl_crystal_size_max 0.25
_exptl_crystal_size_mid 0.2
_exptl_crystal_size_min 0.15
_refine_diff_density_max 1.643
_refine_diff_density_min -1.144
_refine_diff_density_rms 0.151
_refine_ls_extinction_method none
_refine_ls_goodness_of_fit_ref 1.078
_refine_ls_hydrogen_treatment refall
_refine_ls_matrix_type full
_refine_ls_number_parameters 144
_refine_ls_number_reflns 1855
_refine_ls_number_restraints 0
_refine_ls_restrained_S_all 1.078
_refine_ls_R_factor_all 0.0262
_refine_ls_R_factor_gt 0.0245
_refine_ls_shift/su_max 0.001
_refine_ls_shift/su_mean 0.000
_refine_ls_structure_factor_coef Fsqd
_refine_ls_weighting_details 'calc w=1/[\s^2^(Fo^2^)+(0.0432P)^2^+6.3711P] where P=(Fo^2^+2Fc^2^)/3'
_refine_ls_weighting_scheme calc
_refine_ls_wR_factor_gt 0.0635
_refine_ls_wR_factor_ref 0.0642
_reflns_number_gt 1772
_reflns_number_total 1855
_reflns_threshold_expression I>2sigma(I)
_cod_data_source_file ic0100774.cif
_cod_data_source_block bow
_cod_database_code 4320452

loop_
_symmetry_equiv_pos_as_xyz
'x, y, z'
'-x, y, -z+1/2'
'x+1/2, y+1/2, z'
'-x+1/2, y+1/2, -z+1/2'
'-x, -y, -z'
'x, -y, z-1/2'
'-x+1/2, -y+1/2, -z'
'x+1/2, -y+1/2, z-1/2'

loop_
_atom_site_label
_atom_site_type_symbol
_atom_site_fract_x
_atom_site_fract_y
_atom_site_fract_z
_atom_site_U_iso_or_equiv
_atom_site_adp_type
_atom_site_occupancy
_atom_site_symmetry_multiplicity
_atom_site_calc_flag
_atom_site_refinement_flags
_atom_site_disorder_assembly
_atom_site_disorder_group
Pt Pt 0.5000 0.56261(2) 0.7500 0.01428(9) Uani 1 2 d S . .
O1 O 0.53955(15) 0.7639(4) 0.8856(3) 0.0211(6) Uani 1 1 d . . .
O2 O 0.58067(16) 0.5560(3) 0.6611(4) 0.0184(6) Uani 1 1 d . . .
F1A F 0.6833(3) 0.9659(9) 1.0193(7) 0.114(3) Uani 1 1 d . . .
F1B F 0.6154(3) 0.8786(5) 1.1326(4) 0.0624(13) Uani 1 1 d . . .
F1C F 0.5863(4) 1.0518(5) 0.9863(7) 0.133(4) Uani 1 1 d . . .
F2A F 0.70410(19) 0.4418(4) 0.6568(5) 0.0448(10) Uani 1 1 d . . .
F2B F 0.74227(14) 0.6752(4) 0.6654(4) 0.0419(8) Uani 1 1 d . . .
F2C F 0.67036(15) 0.6018(4) 0.4886(3) 0.0347(7) Uani 1 1 d . . .
C1 C 0.5976(2) 0.8048(5) 0.8911(5) 0.0214(8) Uani 1 1 d . . .
C2 C 0.6440(2) 0.7515(5) 0.8092(5) 0.0201(8) Uani 1 1 d . . .
C3 C 0.6320(2) 0.6378(5) 0.7061(4) 0.0160(8) Uani 1 1 d . . .
C4 C 0.6209(3) 0.9293(5) 1.0071(6) 0.0255(10) Uani 1 1 d . . .
C5 C 0.6883(2) 0.5906(5) 0.6284(5) 0.0202(9) Uani 1 1 d . . .
C6 C 0.4792(2) 0.3349(5) 0.6817(5) 0.0199(9) Uani 1 1 d . . .
H2 H 0.684(3) 0.798(6) 0.822(5) 0.018(12) Uiso 1 1 d . . .
H6A H 0.496(3) 0.316(7) 0.598(6) 0.028(14) Uiso 1 1 d . . .
H6B H 0.433(3) 0.319(6) 0.677(5) 0.019(12) Uiso 1 1 d . . .

loop_
_atom_site_aniso_label
_atom_site_aniso_U_11
_atom_site_aniso_U_22
_atom_site_aniso_U_33
_atom_site_aniso_U_23
_atom_site_aniso_U_13
_atom_site_aniso_U_12
Pt 0.01206(12) 0.01834(13) 0.01342(13) 0.000 0.00490(8) 0.000
O1 0.0220(15) 0.0238(15) 0.0194(15) -0.0049(12) 0.0088(12) -0.0032(12)
O2 0.0146(14) 0.0222(16) 0.0192(15) -0.0022(11) 0.0051(12) -0.0010(11)
F1A 0.082(4) 0.169(6) 0.109(5) -0.107(5) 0.068(4) -0.089(4)
F1B 0.107(4) 0.054(2) 0.0249(17) -0.0092(17) 0.008(2) -0.038(2)
F1C 0.206(8) 0.042(3) 0.105(5) -0.044(3) -0.098(5) 0.061(3)
F2A 0.040(2) 0.0353(19) 0.067(3) 0.0203(16) 0.0327(19) 0.0223(14)
F2B 0.0208(14) 0.062(2) 0.0464(19) -0.0239(17) 0.0157(13) -0.0160(15)
F2C 0.0229(15) 0.061(2) 0.0224(15) 0.0004(14) 0.0111(12) 0.0064(14)
C1 0.029(2) 0.0186(19) 0.0171(19) 0.0024(17) 0.0068(17) -0.0041(18)
C2 0.017(2) 0.023(2) 0.020(2) 0.0000(17) 0.0043(16) -0.0038(17)
C3 0.0134(18) 0.0193(19) 0.0149(19) 0.0069(15) 0.0014(15) 0.0038(15)
C4 0.033(3) 0.022(2) 0.024(2) -0.0027(17) 0.010(2) -0.0061(18)
C5 0.014(2) 0.024(2) 0.024(2) 0.0013(17) 0.0050(17) 0.0023(16)
C6 0.019(2) 0.023(2) 0.017(2) 0.0007(17) 0.0002(17) -0.0015(17)

loop_
_atom_type_symbol
_atom_type_description
_atom_type_scat_dispersion_real
_atom_type_scat_dispersion_imag
_atom_type_scat_source
C C 0.0033 0.0016 'International Tables Vol C Tables 4.2.6.8 and 6.1.1.4'
H H 0.0000 0.0000 'International Tables Vol C Tables 4.2.6.8 and 6.1.1.4'
O O 0.0106 0.0060 'International Tables Vol C Tables 4.2.6.8 and 6.1.1.4'
F F 0.0171 0.0103 'International Tables Vol C Tables 4.2.6.8 and 6.1.1.4'
Pt Pt -1.7033 8.3905 'International Tables Vol C Tables 4.2.6.8 and 6.1.1.4'

loop_
_geom_angle_atom_site_label_1
_geom_angle_atom_site_label_2
_geom_angle_atom_site_label_3
_geom_angle
_geom_angle_site_symmetry_1
_geom_angle_site_symmetry_3
_geom_angle_publ_flag
O2 Pt O2 176.76(16) 2_656 . ?
O2 Pt C6 88.05(15) 2_656 . ?
O2 Pt C6 88.91(15) . . ?
O2 Pt C6 88.92(15) 2_656 2_656 ?
O2 Pt C6 88.04(15) . 2_656 ?
C6 Pt C6 40.2(2) . 2_656 ?
O2 Pt O1 91.26(12) 2_656 2_656 ?
O2 Pt O1 91.26(12) . 2_656 ?
C6 Pt O1 120.81(14) . 2_656 ?
C6 Pt O1 160.96(15) 2_656 2_656 ?
O2 Pt O1 91.26(12) 2_656 . ?
O2 Pt O1 91.25(12) . . ?
C6 Pt O1 160.96(15) . . ?
C6 Pt O1 120.80(14) 2_656 . ?
O1 Pt O1 78.23(17) 2_656 . ?
C1 O1 Pt 119.8(3) . . ?
C3 O2 Pt 122.9(3) . . ?
O1 C1 C2 128.9(4) . . ?
O1 C1 C4 113.6(4) . . ?
C2 C1 C4 117.6(4) . . ?
C3 C2 C1 124.8(4) . . ?
C3 C2 H2 117(3) . . ?
C1 C2 H2 118(3) . . ?
O2 C3 C2 131.5(4) . . ?
O2 C3 C5 110.1(4) . . ?
C2 C3 C5 118.4(4) . . ?
F1C C4 F1B 106.6(6) . . ?
F1C C4 F1A 109.4(6) . . ?
F1B C4 F1A 104.0(6) . . ?
F1C C4 C1 111.4(5) . . ?
F1B C4 C1 111.2(4) . . ?
F1A C4 C1 113.8(4) . . ?
F2B C5 F2C 107.5(4) . . ?
F2B C5 F2A 107.8(4) . . ?
F2C C5 F2A 106.8(4) . . ?
F2B C5 C3 113.4(4) . . ?
F2C C5 C3 111.6(4) . . ?
F2A C5 C3 109.4(4) . . ?
C6 C6 Pt 69.92(12) 2_656 . ?
C6 C6 H6A 122(4) 2_656 . ?
Pt C6 H6A 110(4) . . ?
C6 C6 H6B 119(3) 2_656 . ?
Pt C6 H6B 108(3) . . ?
H6A C6 H6B 116(5) . . ?

loop_
_geom_bond_atom_site_label_1
_geom_bond_atom_site_label_2
_geom_bond_distance
_geom_bond_site_symmetry_2
_geom_bond_publ_flag
Pt O2 1.996(3) 2_656 ?
Pt O2 1.996(3) . ?
Pt C6 2.078(5) . ?
Pt C6 2.078(5) 2_656 ?
Pt O1 2.224(3) 2_656 ?
Pt O1 2.224(3) . ?
O1 C1 1.239(6) . ?
O2 C3 1.279(5) . ?
F1A C4 1.308(7) . ?
F1B C4 1.299(6) . ?
F1C C4 1.265(7) . ?
F2A C5 1.333(5) . ?
F2B C5 1.323(5) . ?
F2C C5 1.324(6) . ?
C1 C2 1.413(6) . ?
C1 C4 1.552(6) . ?
C2 C3 1.376(6) . ?
C2 H2 0.90(5) . ?
C3 C5 1.536(6) . ?
C6 C6 1.427(8) 2_656 ?
C6 H6A 0.95(6) . ?
C6 H6B 0.95(5) . ?

loop_
_geom_torsion_atom_site_label_1
_geom_torsion_atom_site_label_2
_geom_torsion_atom_site_label_3
_geom_torsion_atom_site_label_4
_geom_torsion
_geom_torsion_site_symmetry_1
_geom_torsion_site_symmetry_2
_geom_torsion_site_symmetry_3
_geom_torsion_site_symmetry_4
_geom_torsion_publ_flag
O2 Pt O1 C1 168.2(3) 2_656 . . . ?
O2 Pt O1 C1 -9.7(3) . . . . ?
C6 Pt O1 C1 80.6(6) . . . . ?
C6 Pt O1 C1 78.7(4) 2_656 . . . ?
O1 Pt O1 C1 -100.8(4) 2_656 . . . ?
O2 Pt O2 C3 -132.2(3) 2_656 . . . ?
C6 Pt O2 C3 -152.3(3) . . . . ?
C6 Pt O2 C3 -112.1(3) 2_656 . . . ?
O1 Pt O2 C3 86.9(3) 2_656 . . . ?
O1 Pt O2 C3 8.7(3) . . . . ?
Pt O1 C1 C2 7.6(7) . . . . ?
Pt O1 C1 C4 -171.1(3) . . . . ?
O1 C1 C2 C3 -1.1(8) . . . . ?
C4 C1 C2 C3 177.5(4) . . . . ?
Pt O2 C3 C2 -5.8(6) . . . . ?
Pt O2 C3 C5 172.6(3) . . . . ?
C1 C2 C3 O2 -0.5(8) . . . . ?
C1 C2 C3 C5 -178.8(4) . . . . ?
O1 C1 C4 F1C -59.7(7) . . . . ?
C2 C1 C4 F1C 121.4(7) . . . . ?
O1 C1 C4 F1B 59.0(6) . . . . ?
C2 C1 C4 F1B -119.9(5) . . . . ?
O1 C1 C4 F1A 176.0(6) . . . . ?
C2 C1 C4 F1A -2.9(8) . . . . ?
O2 C3 C5 F2B 177.3(4) . . . . ?
C2 C3 C5 F2B -4.1(6) . . . . ?
O2 C3 C5 F2C 55.7(5) . . . . ?
C2 C3 C5 F2C -125.7(4) . . . . ?
O2 C3 C5 F2A -62.3(5) . . . . ?
C2 C3 C5 F2A 116.3(5) . . . . ?
O2 Pt C6 C6 -90.6(3) 2_656 . . 2_656 ?
O2 Pt C6 C6 88.3(4) . . . 2_656 ?
O1 Pt C6 C6 179.1(3) 2_656 . . 2_656 ?
O1 Pt C6 C6 -2.4(7) . . . 2_656 ?
